data_4023924
loop_
_publ_author_name
'Bin Wang'
'O. Andrea Wong'
'Mei-Xin Zhao'
'Yian Shi'

_publ_section_title
;
 Asymmetric Epoxidation of 1,1-Disubstituted Terminal Olefins by
 Chiral Dioxirane via a Planar-like Transition State
;
_journal_name_full 'Journal of Organic Chemistry'
_journal_page_first 9539
_journal_page_last 9543
_journal_paper_doi 10.1021/jo801576k
_journal_volume 73
_journal_year 2008
_chemical_absolute_configuration rm
_chemical_formula_sum 'C13 H17 N O7'
_chemical_formula_weight 299.28
_chemical_name_systematic
;
 ?
;
_space_group_IT_number 4
_symmetry_cell_setting monoclinic
_symmetry_space_group_name_Hall 'P 2yb'
_symmetry_space_group_name_H-M 'P 1 21 1'
_atom_sites_solution_hydrogens geom
_atom_sites_solution_primary direct
_atom_sites_solution_secondary difmap
_audit_creation_method 'Bruker SHELXTL'
_cell_angle_alpha 90.00
_cell_angle_beta 94.302(2)
_cell_angle_gamma 90.00
_cell_formula_units_Z 4
_cell_length_a 7.6742(2)
_cell_length_b 13.4254(3)
_cell_length_c 13.2089(3)
_cell_measurement_reflns_used 4408
_cell_measurement_temperature 100
_cell_measurement_theta_max 30.35
_cell_measurement_theta_min 2.98
_cell_volume 1357.07(6)
_computing_cell_refinement 'Bruker SMART'
_computing_data_collection 'Bruker SMART'
_computing_data_reduction 'Bruker SAINT'
_computing_molecular_graphics 'Bruker SHELXTL'
_computing_publication_material 'Bruker SHELXTL'
_computing_structure_refinement 'Bruker SHELXTL'
_computing_structure_solution 'Bruker SHELXTL'
_diffrn_ambient_temperature 373(2)
_diffrn_measured_fraction_theta_full 0.999
_diffrn_measured_fraction_theta_max 0.999
_diffrn_measurement_device_type 'Bruker Apex2 CCD area detector'
_diffrn_measurement_method 'phi and omega scans'
_diffrn_radiation_monochromator graphite
_diffrn_radiation_source 'fine-focus sealed tube'
_diffrn_radiation_type MoK\a
_diffrn_radiation_wavelength 0.71073
_diffrn_reflns_av_R_equivalents 0.0653
_diffrn_reflns_av_sigmaI/netI 0.0894
_diffrn_reflns_limit_h_max 10
_diffrn_reflns_limit_h_min -10
_diffrn_reflns_limit_k_max 17
_diffrn_reflns_limit_k_min -19
_diffrn_reflns_limit_l_max 18
_diffrn_reflns_limit_l_min -8
_diffrn_reflns_number 18744
_diffrn_reflns_theta_full 30.50
_diffrn_reflns_theta_max 30.50
_diffrn_reflns_theta_min 2.17
_exptl_absorpt_coefficient_mu 0.120
_exptl_absorpt_correction_T_max 0.9955
_exptl_absorpt_correction_T_min 0.9894
_exptl_absorpt_correction_type multi-scan
_exptl_absorpt_process_details 'SADABS, Sheldrick, 1997'
_exptl_crystal_colour colorless
_exptl_crystal_density_diffrn 1.465
_exptl_crystal_density_meas ?
_exptl_crystal_density_method .
_exptl_crystal_description plate
_exptl_crystal_F_000 632
_exptl_crystal_size_max 0.09
_exptl_crystal_size_mid 0.09
_exptl_crystal_size_min 0.04
_refine_diff_density_max 0.315
_refine_diff_density_min -0.256
_refine_diff_density_rms 0.061
_refine_ls_goodness_of_fit_ref 0.855
_refine_ls_hydrogen_treatment constr
_refine_ls_matrix_type full
_refine_ls_number_parameters 379
_refine_ls_number_reflns 7871
_refine_ls_number_restraints 1
_refine_ls_restrained_S_all 0.855
_refine_ls_R_factor_all 0.0929
_refine_ls_R_factor_gt 0.0545
_refine_ls_shift/su_max 0.003
_refine_ls_shift/su_mean 0.000
_refine_ls_structure_factor_coef Fsqd
_refine_ls_weighting_details 'calc w=1/[\s^2^(Fo^2^)+(0.1000P)^2^+0.0000P] where P=(Fo^2^+2Fc^2^)/3'
_refine_ls_weighting_scheme calc
_refine_ls_wR_factor_gt 0.1298
_refine_ls_wR_factor_ref 0.1590
_reflns_number_gt 5400
_reflns_number_total 7871
_reflns_threshold_expression >2sigma(I)
_cod_data_source_file jo801576k_si_001.cif
_cod_data_source_block ys143
_cod_depositor_comments
;
The following automatic conversions were performed:
'_symmetry_cell_setting' value 'Monoclinic' changed to 'monoclinic'
according to '/home/saulius/struct/CIF-dictionaries/cif_core.dic'
dictionary named 'cif_core.dic' version 2.4.1 from 2010-06-29.

Automatic conversion script
Id: cif_fix_enum 1527 2010-12-29 10:47:43Z saulius 
;
_cod_original_sg_symbol_H-M 'P 21'
_cod_database_code 4023924

loop_
_symmetry_equiv_pos_as_xyz
'x, y, z'
'-x, y+1/2, -z'

loop_
_atom_site_label
_atom_site_type_symbol
_atom_site_fract_x
_atom_site_fract_y
_atom_site_fract_z
_atom_site_U_iso_or_equiv
_atom_site_adp_type
_atom_site_occupancy
_atom_site_symmetry_multiplicity
_atom_site_calc_flag
_atom_site_refinement_flags
_atom_site_disorder_assembly
_atom_site_disorder_group
N1 N -0.3182(3) 0.08606(18) 0.34363(17) 0.0155(5) Uani 1 1 d . . .
O1 O 0.0944(2) -0.00277(15) 0.41814(14) 0.0159(4) Uani 1 1 d . . .
O2 O 0.2894(3) 0.15445(15) 0.65805(15) 0.0183(4) Uani 1 1 d . . .
O3 O 0.4190(2) 0.04577(14) 0.55214(14) 0.0164(4) Uani 1 1 d . . .
O4 O 0.0580(3) 0.22357(16) 0.50677(17) 0.0274(5) Uani 1 1 d . . .
O5 O -0.1554(2) 0.00826(15) 0.51053(13) 0.0157(4) Uani 1 1 d . . .
O6 O -0.5066(3) -0.04919(16) 0.33062(15) 0.0209(4) Uani 1 1 d . . .
O7 O -0.3609(3) 0.24130(18) 0.28124(17) 0.0315(5) Uani 1 1 d . . .
C1 C -0.0391(3) 0.0601(2) 0.4523(2) 0.0153(5) Uani 1 1 d . . .
C2 C 0.1802(4) -0.0630(2) 0.4972(2) 0.0171(5) Uani 1 1 d . . .
H2A H 0.2688 -0.1035 0.4685 0.021 Uiso 1 1 calc R . .
H2B H 0.0952 -0.1077 0.5237 0.021 Uiso 1 1 calc R . .
C3 C 0.2645(3) -0.0020(2) 0.58335(19) 0.0155(5) Uani 1 1 d . . .
H3A H 0.2941 -0.0448 0.6423 0.019 Uiso 1 1 calc R . .
C4 C 0.1598(3) 0.0887(2) 0.6152(2) 0.0156(5) Uani 1 1 d . . .
H4A H 0.0803 0.0693 0.6664 0.019 Uiso 1 1 calc R . .
C5 C 0.0569(4) 0.1356(2) 0.5237(2) 0.0158(5) Uani 1 1 d . . .
C6 C 0.4569(4) 0.1249(2) 0.6231(2) 0.0162(5) Uani 1 1 d . . .
C7 C 0.5729(4) 0.0888(2) 0.7135(2) 0.0221(6) Uani 1 1 d . . .
H7A H 0.5174 0.0340 0.7450 0.033 Uiso 1 1 calc R . .
H7B H 0.5916 0.1420 0.7616 0.033 Uiso 1 1 calc R . .
H7C H 0.6831 0.0674 0.6913 0.033 Uiso 1 1 calc R . .
C8 C 0.5352(4) 0.2105(2) 0.5676(2) 0.0196(6) Uani 1 1 d . . .
H8A H 0.4566 0.2299 0.5111 0.029 Uiso 1 1 calc R . .
H8B H 0.6446 0.1901 0.5435 0.029 Uiso 1 1 calc R . .
H8C H 0.5542 0.2659 0.6131 0.029 Uiso 1 1 calc R . .
C9 C -0.1308(4) 0.1084(2) 0.3574(2) 0.0206(6) Uani 1 1 d . . .
H9A H -0.1156 0.1801 0.3619 0.025 Uiso 1 1 calc R . .
H9B H -0.0750 0.0856 0.2981 0.025 Uiso 1 1 calc R . .
C10 C -0.3751(3) -0.0094(2) 0.3679(2) 0.0162(5) Uani 1 1 d . . .
C11 C -0.2590(4) -0.0610(2) 0.4491(2) 0.0170(5) Uani 1 1 d . . .
H11A H -0.3309 -0.0994 0.4921 0.020 Uiso 1 1 calc R . .
H11B H -0.1822 -0.1069 0.4172 0.020 Uiso 1 1 calc R . .
C12 C -0.4248(4) 0.1611(2) 0.2989(2) 0.0215(6) Uani 1 1 d . . .
C13 C -0.6167(4) 0.1395(3) 0.2760(3) 0.0357(8) Uani 1 1 d . . .
H13A H -0.6733 0.1970 0.2453 0.053 Uiso 1 1 calc R . .
H13B H -0.6687 0.1237 0.3379 0.053 Uiso 1 1 calc R . .
H13C H -0.6303 0.0841 0.2302 0.053 Uiso 1 1 calc R . .
N1A N -0.8060(3) -0.15669(17) -0.10542(17) 0.0148(4) Uani 1 1 d . . .
O1A O -0.3994(2) -0.24484(14) -0.04601(14) 0.0161(4) Uani 1 1 d . . .
O2A O -0.1819(3) -0.11680(16) 0.20880(14) 0.0188(4) Uani 1 1 d . . .
O3A O -0.0648(2) -0.20679(15) 0.08322(14) 0.0157(4) Uani 1 1 d . . .
O4A O -0.4290(3) -0.03100(16) 0.07636(16) 0.0244(5) Uani 1 1 d . . .
O5A O -0.6388(2) -0.24605(14) 0.05450(15) 0.0177(4) Uani 1 1 d . . .
O6A O -0.9803(3) -0.29512(16) -0.13463(16) 0.0236(5) Uani 1 1 d . . .
O7A O -0.8565(3) -0.00298(17) -0.16873(17) 0.0278(5) Uani 1 1 d . . .
C1A C -0.5250(4) -0.1868(2) 0.0007(2) 0.0152(5) Uani 1 1 d . . .
C2A C -0.3051(4) -0.3127(2) 0.0232(2) 0.0170(5) Uani 1 1 d . . .
H2AA H -0.2197 -0.3486 -0.0133 0.020 Uiso 1 1 calc R . .
H2AB H -0.3865 -0.3611 0.0470 0.020 Uiso 1 1 calc R . .
C3A C -0.2127(3) -0.2617(2) 0.1135(2) 0.0164(5) Uani 1 1 d . . .
H3AA H -0.1748 -0.3111 0.1652 0.020 Uiso 1 1 calc R . .
C4A C -0.3134(4) -0.1779(2) 0.1614(2) 0.0163(5) Uani 1 1 d . . .
H4AA H -0.3869 -0.2052 0.2123 0.020 Uiso 1 1 calc R . .
C5A C -0.4256(4) -0.1203(2) 0.0808(2) 0.0161(5) Uani 1 1 d . . .
C6A C -0.0190(4) -0.1392(2) 0.1643(2) 0.0162(5) Uani 1 1 d . . .
C7A C 0.0528(4) -0.0455(2) 0.1198(2) 0.0240(6) Uani 1 1 d . . .
H7AA H -0.0313 -0.0188 0.0696 0.036 Uiso 1 1 calc R . .
H7AB H 0.1589 -0.0608 0.0889 0.036 Uiso 1 1 calc R . .
H7AC H 0.0766 0.0027 0.1728 0.036 Uiso 1 1 calc R . .
C8A C 0.1054(4) -0.1867(3) 0.2446(2) 0.0252(7) Uani 1 1 d . . .
H8AA H 0.0529 -0.2456 0.2700 0.038 Uiso 1 1 calc R . .
H8AB H 0.1301 -0.1405 0.2993 0.038 Uiso 1 1 calc R . .
H8AC H 0.2122 -0.2041 0.2154 0.038 Uiso 1 1 calc R . .
C9A C -0.6237(4) -0.1258(2) -0.0832(2) 0.0195(6) Uani 1 1 d . . .
H9AA H -0.6216 -0.0563 -0.0633 0.023 Uiso 1 1 calc R . .
H9AB H -0.5629 -0.1315 -0.1447 0.023 Uiso 1 1 calc R . .
C10A C -0.8556(4) -0.2554(2) -0.0905(2) 0.0174(5) Uani 1 1 d . . .
C11A C -0.7403(4) -0.3113(2) -0.0127(2) 0.0207(6) Uani 1 1 d . . .
H11C H -0.8125 -0.3533 0.0268 0.025 Uiso 1 1 calc R . .
H11D H -0.6621 -0.3542 -0.0473 0.025 Uiso 1 1 calc R . .
C12A C -0.9162(4) -0.0842(2) -0.1515(2) 0.0243(7) Uani 1 1 d . . .
C13A C -1.1048(5) -0.1069(3) -0.1744(4) 0.0513(13) Uani 1 1 d . . .
H13D H -1.1621 -0.0504 -0.2066 0.077 Uiso 1 1 calc R . .
H13E H -1.1573 -0.1216 -0.1124 0.077 Uiso 1 1 calc R . .
H13F H -1.1168 -0.1634 -0.2189 0.077 Uiso 1 1 calc R . .

loop_
_atom_site_aniso_label
_atom_site_aniso_U_11
_atom_site_aniso_U_22
_atom_site_aniso_U_33
_atom_site_aniso_U_23
_atom_site_aniso_U_13
_atom_site_aniso_U_12
N1 0.0119(11) 0.0185(12) 0.0158(11) -0.0013(9) -0.0019(8) -0.0029(9)
O1 0.0130(9) 0.0186(10) 0.0161(9) -0.0039(8) 0.0006(7) -0.0004(7)
O2 0.0139(10) 0.0208(11) 0.0202(9) -0.0088(8) 0.0006(7) -0.0009(8)
O3 0.0149(9) 0.0149(10) 0.0196(9) -0.0027(8) 0.0029(7) -0.0028(8)
O4 0.0304(12) 0.0138(11) 0.0368(12) -0.0009(9) -0.0063(9) 0.0027(9)
O5 0.0152(9) 0.0158(10) 0.0159(9) 0.0014(7) -0.0009(7) -0.0029(7)
O6 0.0176(10) 0.0235(12) 0.0216(10) -0.0055(8) 0.0005(8) -0.0041(8)
O7 0.0292(12) 0.0287(13) 0.0362(13) 0.0149(10) 0.0008(9) 0.0040(10)
C1 0.0138(12) 0.0140(13) 0.0180(12) 0.0021(10) 0.0020(9) -0.0007(10)
C2 0.0161(13) 0.0120(13) 0.0226(13) -0.0021(10) -0.0026(10) 0.0021(10)
C3 0.0152(13) 0.0142(13) 0.0168(12) 0.0022(10) -0.0020(9) 0.0019(10)
C4 0.0132(12) 0.0161(13) 0.0174(12) -0.0031(10) 0.0003(9) -0.0028(10)
C5 0.0143(13) 0.0153(13) 0.0179(12) -0.0048(10) 0.0021(9) 0.0020(10)
C6 0.0157(13) 0.0147(13) 0.0177(12) -0.0040(10) -0.0016(10) 0.0006(10)
C7 0.0203(14) 0.0236(16) 0.0215(14) -0.0005(12) -0.0048(11) -0.0008(12)
C8 0.0195(14) 0.0203(15) 0.0190(13) -0.0040(11) 0.0017(10) -0.0011(11)
C9 0.0137(13) 0.0253(17) 0.0222(14) 0.0062(11) -0.0014(10) -0.0020(11)
C10 0.0139(12) 0.0169(14) 0.0181(12) -0.0023(10) 0.0039(9) 0.0016(10)
C11 0.0161(13) 0.0111(13) 0.0234(13) 0.0006(10) -0.0004(10) -0.0013(10)
C12 0.0195(14) 0.0259(16) 0.0197(13) 0.0080(12) 0.0042(11) 0.0024(12)
C13 0.0155(15) 0.043(2) 0.048(2) 0.0212(17) -0.0032(14) 0.0018(14)
N1A 0.0137(11) 0.0136(11) 0.0167(11) -0.0009(8) -0.0015(8) -0.0038(9)
O1A 0.0155(9) 0.0150(10) 0.0179(9) -0.0021(7) 0.0012(7) 0.0014(7)
O2A 0.0152(9) 0.0220(11) 0.0192(9) -0.0081(8) 0.0020(7) 0.0010(8)
O3A 0.0161(10) 0.0164(10) 0.0144(9) -0.0034(7) 0.0004(7) -0.0015(7)
O4A 0.0289(12) 0.0153(11) 0.0284(11) -0.0002(8) -0.0024(9) -0.0019(9)
O5A 0.0169(9) 0.0146(10) 0.0217(9) 0.0025(8) 0.0021(7) -0.0032(8)
O6A 0.0223(11) 0.0259(12) 0.0232(10) -0.0094(9) 0.0051(8) -0.0101(9)
O7A 0.0285(12) 0.0246(12) 0.0292(11) 0.0128(9) -0.0046(9) -0.0016(10)
C1A 0.0164(13) 0.0111(13) 0.0184(12) 0.0005(10) 0.0031(10) 0.0004(10)
C2A 0.0162(13) 0.0128(13) 0.0221(13) -0.0024(10) 0.0019(10) 0.0002(10)
C3A 0.0177(13) 0.0152(14) 0.0163(12) 0.0003(10) 0.0011(10) 0.0015(10)
C4A 0.0161(13) 0.0164(14) 0.0163(12) -0.0010(10) 0.0015(10) -0.0010(10)
C5A 0.0144(13) 0.0149(13) 0.0199(13) -0.0018(10) 0.0060(9) -0.0026(10)
C6A 0.0162(13) 0.0162(14) 0.0161(12) -0.0058(10) 0.0006(9) 0.0007(10)
C7A 0.0266(16) 0.0186(15) 0.0277(15) -0.0094(12) 0.0070(12) -0.0038(12)
C8A 0.0241(16) 0.0315(18) 0.0191(14) -0.0024(12) -0.0034(11) 0.0106(13)
C9A 0.0181(13) 0.0139(13) 0.0259(14) 0.0041(11) -0.0028(11) -0.0040(11)
C10A 0.0179(13) 0.0160(14) 0.0190(13) -0.0042(11) 0.0065(10) -0.0014(11)
C11A 0.0180(14) 0.0120(13) 0.0320(16) 0.0024(11) 0.0016(11) -0.0017(11)
C12A 0.0239(16) 0.0289(17) 0.0198(14) 0.0110(12) -0.0013(11) -0.0028(13)
C13A 0.0239(19) 0.050(3) 0.077(3) 0.040(2) -0.0188(19) -0.0109(17)

loop_
_atom_type_symbol
_atom_type_description
_atom_type_scat_dispersion_real
_atom_type_scat_dispersion_imag
_atom_type_scat_source
C C 0.0033 0.0016 'International Tables Vol C Tables 4.2.6.8 and 6.1.1.4'
H H 0.0000 0.0000 'International Tables Vol C Tables 4.2.6.8 and 6.1.1.4'
N N 0.0061 0.0033 'International Tables Vol C Tables 4.2.6.8 and 6.1.1.4'
O O 0.0106 0.0060 'International Tables Vol C Tables 4.2.6.8 and 6.1.1.4'

loop_
_geom_angle_atom_site_label_1
_geom_angle_atom_site_label_2
_geom_angle_atom_site_label_3
_geom_angle
_geom_angle_site_symmetry_1
_geom_angle_site_symmetry_3
_geom_angle_publ_flag
C10 N1 C12 125.0(2) . . ?
C10 N1 C9 118.6(2) . . ?
C12 N1 C9 116.2(2) . . ?
C1 O1 C2 113.7(2) . . ?
C4 O2 C6 108.29(19) . . ?
C6 O3 C3 105.97(19) . . ?
C1 O5 C11 111.05(19) . . ?
O5 C1 O1 112.3(2) . . ?
O5 C1 C5 106.6(2) . . ?
O1 C1 C5 105.2(2) . . ?
O5 C1 C9 112.7(2) . . ?
O1 C1 C9 106.7(2) . . ?
C5 C1 C9 113.1(2) . . ?
O1 C2 C3 112.9(2) . . ?
O3 C3 C2 110.1(2) . . ?
O3 C3 C4 100.6(2) . . ?
C2 C3 C4 115.7(2) . . ?
O2 C4 C5 111.4(2) . . ?
O2 C4 C3 103.8(2) . . ?
C5 C4 C3 111.1(2) . . ?
O4 C5 C4 122.7(3) . . ?
O4 C5 C1 123.0(2) . . ?
C4 C5 C1 114.2(2) . . ?
O3 C6 O2 105.7(2) . . ?
O3 C6 C8 108.4(2) . . ?
O2 C6 C8 109.9(2) . . ?
O3 C6 C7 110.9(2) . . ?
O2 C6 C7 108.5(2) . . ?
C8 C6 C7 113.2(2) . . ?
N1 C9 C1 113.6(2) . . ?
O6 C10 N1 125.1(3) . . ?
O6 C10 C11 121.0(3) . . ?
N1 C10 C11 113.9(2) . . ?
O5 C11 C10 112.1(2) . . ?
O7 C12 N1 119.2(3) . . ?
O7 C12 C13 122.3(3) . . ?
N1 C12 C13 118.5(3) . . ?
C10A N1A C12A 124.0(2) . . ?
C10A N1A C9A 120.3(2) . . ?
C12A N1A C9A 115.3(2) . . ?
C1A O1A C2A 113.3(2) . . ?
C4A O2A C6A 108.02(19) . . ?
C6A O3A C3A 105.87(19) . . ?
C1A O5A C11A 111.1(2) . . ?
O5A C1A O1A 112.1(2) . . ?
O5A C1A C9A 112.0(2) . . ?
O1A C1A C9A 107.2(2) . . ?
O5A C1A C5A 105.8(2) . . ?
O1A C1A C5A 107.5(2) . . ?
C9A C1A C5A 112.3(2) . . ?
O1A C2A C3A 113.4(2) . . ?
O3A C3A C2A 110.4(2) . . ?
O3A C3A C4A 99.9(2) . . ?
C2A C3A C4A 116.1(2) . . ?
O2A C4A C5A 111.2(2) . . ?
O2A C4A C3A 104.2(2) . . ?
C5A C4A C3A 111.1(2) . . ?
O4A C5A C4A 123.3(3) . . ?
O4A C5A C1A 122.4(3) . . ?
C4A C5A C1A 114.1(2) . . ?
O3A C6A O2A 105.3(2) . . ?
O3A C6A C7A 108.4(2) . . ?
O2A C6A C7A 109.6(2) . . ?
O3A C6A C8A 111.4(2) . . ?
O2A C6A C8A 108.7(2) . . ?
C7A C6A C8A 113.2(2) . . ?
N1A C9A C1A 114.0(2) . . ?
O6A C10A N1A 124.4(3) . . ?
O6A C10A C11A 120.9(3) . . ?
N1A C10A C11A 114.6(2) . . ?
O5A C11A C10A 112.5(2) . . ?
O7A C12A N1A 118.9(3) . . ?
O7A C12A C13A 121.5(3) . . ?
N1A C12A C13A 119.5(3) . . ?

loop_
_geom_bond_atom_site_label_1
_geom_bond_atom_site_label_2
_geom_bond_distance
_geom_bond_site_symmetry_2
_geom_bond_publ_flag
N1 C10 1.399(4) . ?
N1 C12 1.401(4) . ?
N1 C9 1.467(3) . ?
O1 C1 1.427(3) . ?
O1 C2 1.441(3) . ?
O2 C4 1.416(3) . ?
O2 C6 1.453(3) . ?
O3 C6 1.432(3) . ?
O3 C3 1.436(3) . ?
O4 C5 1.203(4) . ?
O5 C1 1.405(3) . ?
O5 C11 1.435(3) . ?
O6 C10 1.213(3) . ?
O7 C12 1.213(4) . ?
C1 C5 1.534(4) . ?
C1 C9 1.534(4) . ?
C2 C3 1.508(4) . ?
C3 C4 1.535(4) . ?
C4 C5 1.528(4) . ?
C6 C8 1.511(4) . ?
C6 C7 1.515(4) . ?
C10 C11 1.510(4) . ?
C12 C13 1.509(4) . ?
N1A C10A 1.397(4) . ?
N1A C12A 1.399(4) . ?
N1A C9A 1.468(3) . ?
O1A C1A 1.416(3) . ?
O1A C2A 1.446(3) . ?
O2A C4A 1.410(3) . ?
O2A C6A 1.452(3) . ?
O3A C6A 1.428(3) . ?
O3A C3A 1.435(3) . ?
O4A C5A 1.200(3) . ?
O5A C1A 1.412(3) . ?
O5A C11A 1.435(3) . ?
O6A C10A 1.207(3) . ?
O7A C12A 1.211(4) . ?
C1A C9A 1.531(4) . ?
C1A C5A 1.543(4) . ?
C2A C3A 1.506(4) . ?
C3A C4A 1.529(4) . ?
C4A C5A 1.528(4) . ?
C6A C7A 1.509(4) . ?
C6A C8A 1.514(4) . ?
C10A C11A 1.505(4) . ?
C12A C13A 1.488(5) . ?
